data_7002515
loop_
_publ_author_name
'Blagg, Robin J.'
'Adams, Christopher J.'
'Charmant, Jonathan P. H.'
'Connelly, Neil G.'
'Haddow, Mairi F.'
'Hamilton, Alex'
'Knight, James'
'Orpen, A. Guy'
'Ridgway, Benjamin M.'

_publ_section_title
;
 A novel route to rhodaboratranes [Rh(CO)(PR3){B(taz)3}]+via the redox
 activation of scorpionate complexes [RhLL&#x2032;Tt]
;
_journal_issue 40
_journal_name_full 'Dalton Transactions'
_journal_page_first 8724
_journal_page_last 8736
_journal_paper_doi 10.1039/b910108j
_journal_year 2009
_chemical_formula_moiety 'C22 H42 B N12 O P Rh S3, F6 P'
_chemical_formula_sum 'C22 H42 B F6 N12 O P2 Rh S3'
_chemical_formula_weight 876.52
_chemical_name_systematic
;
?
;
_space_group_IT_number 2
_symmetry_cell_setting triclinic
_symmetry_space_group_name_Hall '-P 1'
_symmetry_space_group_name_H-M 'P -1'
_atom_sites_solution_hydrogens geom
_atom_sites_solution_primary direct
_atom_sites_solution_secondary difmap
_audit_creation_method SHELXL-97
_cell_angle_alpha 113.91(2)
_cell_angle_beta 90.917(19)
_cell_angle_gamma 95.449(16)
_cell_formula_units_Z 2
_cell_length_a 11.254(4)
_cell_length_b 13.158(3)
_cell_length_c 13.214(13)
_cell_measurement_reflns_used 315
_cell_measurement_temperature 100(2)
_cell_measurement_theta_max 27.482
_cell_measurement_theta_min 2.352
_cell_volume 1777.5(19)
_computing_cell_refinement 'Bruker SMART V5.628 (Bruker, 2004)'
_computing_data_collection 'Bruker SMART V5.628 (Bruker, 2004)'
_computing_data_reduction 'Bruker SAINT V6.41 (Bruker, 2003)'
_computing_molecular_graphics 'Bruker SHELXTL V6.14 (Bruker AXS, 2003)'
_computing_publication_material 'Bruker SHELXTL V6.14 (Bruker AXS, 2003)'
_computing_structure_refinement 'SHELXL V6.12 (Bruker 2001)'
_computing_structure_solution 'SHELXS V6.12 (Bruker 2001)'
_diffrn_ambient_temperature 100(2)
_diffrn_detector_area_resol_mean 8.5
_diffrn_measured_fraction_theta_full 0.996
_diffrn_measured_fraction_theta_max 0.996
_diffrn_measurement_device_type 'CCD area detector'
_diffrn_measurement_method 'omega scans'
_diffrn_radiation_monochromator graphite
_diffrn_radiation_source 'fine-focus sealed tube'
_diffrn_radiation_type MoK\a
_diffrn_radiation_wavelength 0.71073
_diffrn_reflns_av_R_equivalents 0.0223
_diffrn_reflns_av_sigmaI/netI 0.0285
_diffrn_reflns_limit_h_max 14
_diffrn_reflns_limit_h_min -14
_diffrn_reflns_limit_k_max 17
_diffrn_reflns_limit_k_min -17
_diffrn_reflns_limit_l_max 17
_diffrn_reflns_limit_l_min -17
_diffrn_reflns_number 20527
_diffrn_reflns_theta_full 27.48
_diffrn_reflns_theta_max 27.48
_diffrn_reflns_theta_min 1.69
_diffrn_standards_number 0
_exptl_absorpt_coefficient_mu 0.818
_exptl_absorpt_correction_T_max 0.835
_exptl_absorpt_correction_T_min 0.725
_exptl_absorpt_correction_type multi-scan
_exptl_absorpt_process_details 'SADABS V2.10'
_exptl_crystal_colour yellow
_exptl_crystal_density_diffrn 1.638
_exptl_crystal_density_method 'not measured'
_exptl_crystal_description block
_exptl_crystal_F_000 896
_exptl_crystal_size_max 0.42
_exptl_crystal_size_mid 0.25
_exptl_crystal_size_min 0.22
_refine_diff_density_max 0.662
_refine_diff_density_min -0.537
_refine_diff_density_rms 0.130
_refine_ls_extinction_method none
_refine_ls_goodness_of_fit_ref 1.150
_refine_ls_hydrogen_treatment constr
_refine_ls_matrix_type full
_refine_ls_number_parameters 445
_refine_ls_number_reflns 8130
_refine_ls_number_restraints 0
_refine_ls_restrained_S_all 1.150
_refine_ls_R_factor_all 0.0324
_refine_ls_R_factor_gt 0.0286
_refine_ls_shift/su_max 0.002
_refine_ls_shift/su_mean 0.000
_refine_ls_structure_factor_coef Fsqd
_refine_ls_weighting_details 'calc w=1/[\s^2^(Fo^2^)+(0.0427P)^2^+1.1213P] where P=(Fo^2^+2Fc^2^)/3'
_refine_ls_weighting_scheme calc
_refine_ls_wR_factor_gt 0.0719
_refine_ls_wR_factor_ref 0.0840
_reflns_number_gt 7531
_reflns_number_total 8130
_reflns_threshold_expression >2sigma(I)
_cod_data_source_file b910108j.txt
_cod_data_source_block 12+
_cod_original_sg_symbol_Hall -P1
_cod_original_sg_symbol_H-M P-1
_cod_database_code 7002515

loop_
_symmetry_equiv_pos_as_xyz
'x, y, z'
'-x, -y, -z'

loop_
_atom_site_label
_atom_site_type_symbol
_atom_site_fract_x
_atom_site_fract_y
_atom_site_fract_z
_atom_site_U_iso_or_equiv
_atom_site_adp_type
_atom_site_occupancy
_atom_site_symmetry_multiplicity
_atom_site_calc_flag
_atom_site_refinement_flags
_atom_site_disorder_assembly
_atom_site_disorder_group
Rh1 Rh 0.670896(14) 0.704465(13) 0.735418(12) 0.01011(6) Uani 1 1 d . . .
S1 S 0.73056(5) 0.58489(5) 0.55523(4) 0.01588(11) Uani 1 1 d . . .
S2 S 0.47980(5) 0.60020(5) 0.70380(4) 0.01556(11) Uani 1 1 d . . .
S3 S 0.86308(5) 0.80452(5) 0.80585(4) 0.01514(11) Uani 1 1 d . . .
P1 P 0.60564(5) 0.84383(5) 0.66988(4) 0.01214(11) Uani 1 1 d . . .
P2 P 0.15116(6) 0.07986(5) 0.73003(5) 0.02040(13) Uani 1 1 d . . .
O1 O 0.59975(16) 0.82144(14) 0.96747(13) 0.0227(4) Uani 1 1 d . . .
N1 N 0.78648(16) 0.49185(15) 0.69408(15) 0.0126(3) Uani 1 1 d . . .
N2 N 0.83818(17) 0.40184(15) 0.69846(16) 0.0163(4) Uani 1 1 d . . .
N3 N 0.82575(17) 0.38971(15) 0.52583(15) 0.0153(4) Uani 1 1 d . . .
N4 N 0.62007(16) 0.52738(15) 0.82354(15) 0.0132(4) Uani 1 1 d . . .
N5 N 0.61592(18) 0.45163(16) 0.87314(15) 0.0165(4) Uani 1 1 d . . .
N6 N 0.43684(17) 0.45118(16) 0.80032(15) 0.0159(4) Uani 1 1 d . . .
N7 N 0.82980(16) 0.64426(15) 0.88505(15) 0.0129(4) Uani 1 1 d . . .
N8 N 0.88321(17) 0.60550(15) 0.95636(15) 0.0154(4) Uani 1 1 d . . .
N9 N 0.98684(17) 0.76018(16) 0.96322(15) 0.0150(4) Uani 1 1 d . . .
N10 N 0.71817(17) 0.91639(16) 0.63900(17) 0.0183(4) Uani 1 1 d . . .
N11 N 0.54357(17) 0.95044(16) 0.76747(15) 0.0164(4) Uani 1 1 d . . .
N12 N 0.49023(17) 0.79611(16) 0.57308(15) 0.0168(4) Uani 1 1 d . . .
F1 F 0.01683(14) 0.06770(13) 0.76547(13) 0.0316(4) Uani 1 1 d . . .
F2 F 0.10269(15) 0.03898(14) 0.60457(12) 0.0319(4) Uani 1 1 d . . .
F3 F 0.28563(14) 0.09381(15) 0.69530(15) 0.0411(4) Uani 1 1 d . . .
F4 F 0.16285(16) -0.04710(13) 0.70957(13) 0.0350(4) Uani 1 1 d . . .
F5 F 0.13875(15) 0.20686(13) 0.75023(15) 0.0378(4) Uani 1 1 d . . .
F6 F 0.19869(17) 0.12081(16) 0.85629(14) 0.0443(5) Uani 1 1 d . . .
B1 B 0.7319(2) 0.5832(2) 0.79207(19) 0.0124(4) Uani 1 1 d . . .
C1 C 0.6261(2) 0.78029(18) 0.88008(19) 0.0160(4) Uani 1 1 d . . .
C2 C 0.78138(19) 0.48550(18) 0.59113(18) 0.0143(4) Uani 1 1 d . . .
C3 C 0.8619(2) 0.34189(19) 0.59563(19) 0.0172(4) Uani 1 1 d . . .
C4 C 0.9228(2) 0.2391(2) 0.5585(2) 0.0242(5) Uani 1 1 d . . .
H4A H 0.9437 0.2234 0.6227 0.036 Uiso 1 1 calc R . .
H4B H 0.9957 0.2496 0.5227 0.036 Uiso 1 1 calc R . .
H4C H 0.8693 0.1761 0.5056 0.036 Uiso 1 1 calc R . .
C5 C 0.8256(2) 0.3443(2) 0.40393(18) 0.0182(5) Uani 1 1 d . . .
H5A H 0.7475 0.3521 0.3739 0.022 Uiso 1 1 calc R . .
H5B H 0.8352 0.2635 0.3748 0.022 Uiso 1 1 calc R . .
C6 C 0.9244(2) 0.4029(2) 0.3642(2) 0.0252(5) Uani 1 1 d . . .
H6A H 0.9185 0.4836 0.3968 0.038 Uiso 1 1 calc R . .
H6B H 0.9164 0.3745 0.2831 0.038 Uiso 1 1 calc R . .
H6C H 1.0022 0.3886 0.3868 0.038 Uiso 1 1 calc R . .
C7 C 0.51213(19) 0.52555(18) 0.77871(17) 0.0134(4) Uani 1 1 d . . .
C8 C 0.5048(2) 0.40802(18) 0.85807(18) 0.0165(4) Uani 1 1 d . . .
C9 C 0.4551(2) 0.3223(2) 0.8970(2) 0.0229(5) Uani 1 1 d . . .
H9A H 0.4332 0.2512 0.8330 0.034 Uiso 1 1 calc R . .
H9B H 0.3839 0.3469 0.9380 0.034 Uiso 1 1 calc R . .
H9C H 0.5153 0.3124 0.9456 0.034 Uiso 1 1 calc R . .
C10 C 0.3079(2) 0.4246(2) 0.7677(2) 0.0229(5) Uani 1 1 d . . .
H10A H 0.2817 0.3475 0.7594 0.027 Uiso 1 1 calc R . .
H10B H 0.2935 0.4279 0.6950 0.027 Uiso 1 1 calc R . .
C11 C 0.2347(2) 0.5056(3) 0.8529(2) 0.0303(6) Uani 1 1 d . . .
H11A H 0.2441 0.4985 0.9236 0.045 Uiso 1 1 calc R . .
H11B H 0.1502 0.4883 0.8268 0.045 Uiso 1 1 calc R . .
H11C H 0.2625 0.5823 0.8634 0.045 Uiso 1 1 calc R . .
C12 C 0.89372(19) 0.73599(18) 0.88833(17) 0.0136(4) Uani 1 1 d . . .
C13 C 0.9766(2) 0.67754(18) 1.00277(18) 0.0155(4) Uani 1 1 d . . .
C14 C 1.0631(2) 0.6730(2) 1.08718(19) 0.0199(5) Uani 1 1 d . . .
H14A H 1.0561 0.7357 1.1586 0.030 Uiso 1 1 calc R . .
H14B H 1.1446 0.6780 1.0633 0.030 Uiso 1 1 calc R . .
H14C H 1.0453 0.6023 1.0951 0.030 Uiso 1 1 calc R . .
C15 C 1.0727(2) 0.8614(2) 1.00007(19) 0.0199(5) Uani 1 1 d . . .
H15A H 1.1168 0.8703 1.0691 0.024 Uiso 1 1 calc R . .
H15B H 1.0283 0.9273 1.0173 0.024 Uiso 1 1 calc R . .
C16 C 1.1613(2) 0.8583(3) 0.9145(2) 0.0318(6) Uani 1 1 d . . .
H16A H 1.2106 0.7972 0.9019 0.048 Uiso 1 1 calc R . .
H16B H 1.2127 0.9295 0.9411 0.048 Uiso 1 1 calc R . .
H16C H 1.1181 0.8461 0.8448 0.048 Uiso 1 1 calc R . .
C17 C 0.8168(2) 0.8599(2) 0.5781(2) 0.0204(5) Uani 1 1 d . . .
H17A H 0.8001 0.8375 0.4985 0.031 Uiso 1 1 calc R . .
H17B H 0.8256 0.7934 0.5924 0.031 Uiso 1 1 calc R . .
H17C H 0.8910 0.9109 0.6026 0.031 Uiso 1 1 calc R . .
C18 C 0.7068(2) 1.0201(2) 0.6260(2) 0.0275(6) Uani 1 1 d . . .
H18A H 0.7778 1.0733 0.6609 0.041 Uiso 1 1 calc R . .
H18B H 0.6354 1.0523 0.6615 0.041 Uiso 1 1 calc R . .
H18C H 0.6997 1.0044 0.5469 0.041 Uiso 1 1 calc R . .
C19 C 0.6214(2) 1.0296(2) 0.8605(2) 0.0228(5) Uani 1 1 d . . .
H19A H 0.5887 1.1018 0.8906 0.034 Uiso 1 1 calc R . .
H19B H 0.7013 1.0393 0.8352 0.034 Uiso 1 1 calc R . .
H19C H 0.6264 1.0012 0.9182 0.034 Uiso 1 1 calc R . .
C20 C 0.4261(2) 0.9250(2) 0.8029(2) 0.0215(5) Uani 1 1 d . . .
H20A H 0.4353 0.8894 0.8544 0.032 Uiso 1 1 calc R . .
H20B H 0.3749 0.8742 0.7380 0.032 Uiso 1 1 calc R . .
H20C H 0.3894 0.9944 0.8400 0.032 Uiso 1 1 calc R . .
C21 C 0.4377(2) 0.8745(2) 0.5366(2) 0.0241(5) Uani 1 1 d . . .
H21A H 0.4865 0.8860 0.4805 0.036 Uiso 1 1 calc R . .
H21B H 0.4353 0.9462 0.6002 0.036 Uiso 1 1 calc R . .
H21C H 0.3563 0.8437 0.5046 0.036 Uiso 1 1 calc R . .
C22 C 0.4970(2) 0.68936(19) 0.47945(19) 0.0200(5) Uani 1 1 d . . .
H22A H 0.4198 0.6645 0.4368 0.030 Uiso 1 1 calc R . .
H22B H 0.5163 0.6336 0.5068 0.030 Uiso 1 1 calc R . .
H22C H 0.5593 0.6982 0.4318 0.030 Uiso 1 1 calc R . .

loop_
_atom_site_aniso_label
_atom_site_aniso_U_11
_atom_site_aniso_U_22
_atom_site_aniso_U_33
_atom_site_aniso_U_23
_atom_site_aniso_U_13
_atom_site_aniso_U_12
Rh1 0.01106(9) 0.00988(9) 0.00944(9) 0.00401(6) -0.00008(6) 0.00120(6)
S1 0.0206(3) 0.0166(3) 0.0116(2) 0.0060(2) 0.0027(2) 0.0067(2)
S2 0.0133(3) 0.0178(3) 0.0170(2) 0.0091(2) -0.00208(19) -0.0006(2)
S3 0.0139(3) 0.0167(3) 0.0170(3) 0.0099(2) -0.0019(2) -0.0014(2)
P1 0.0121(3) 0.0122(3) 0.0127(2) 0.0056(2) 0.0005(2) 0.0019(2)
P2 0.0205(3) 0.0164(3) 0.0211(3) 0.0047(2) 0.0007(2) 0.0014(2)
O1 0.0280(9) 0.0227(9) 0.0164(8) 0.0060(7) 0.0059(7) 0.0062(7)
N1 0.0130(9) 0.0116(8) 0.0138(8) 0.0055(7) 0.0012(7) 0.0023(7)
N2 0.0177(9) 0.0125(9) 0.0195(9) 0.0067(7) 0.0025(7) 0.0048(7)
N3 0.0158(9) 0.0140(9) 0.0150(9) 0.0045(7) 0.0032(7) 0.0034(7)
N4 0.0147(9) 0.0127(9) 0.0127(8) 0.0059(7) 0.0013(7) 0.0011(7)
N5 0.0210(10) 0.0139(9) 0.0167(9) 0.0085(7) 0.0028(7) 0.0010(7)
N6 0.0167(9) 0.0146(9) 0.0147(9) 0.0050(7) 0.0022(7) -0.0011(7)
N7 0.0149(9) 0.0123(8) 0.0126(8) 0.0059(7) -0.0003(7) 0.0026(7)
N8 0.0189(9) 0.0140(9) 0.0144(9) 0.0068(7) -0.0024(7) 0.0034(7)
N9 0.0150(9) 0.0150(9) 0.0144(9) 0.0057(7) -0.0012(7) 0.0007(7)
N10 0.0171(9) 0.0176(10) 0.0254(10) 0.0134(8) 0.0048(8) 0.0036(8)
N11 0.0152(9) 0.0148(9) 0.0161(9) 0.0031(7) -0.0004(7) 0.0025(7)
N12 0.0191(9) 0.0158(9) 0.0141(9) 0.0042(7) -0.0031(7) 0.0049(7)
F1 0.0265(8) 0.0291(8) 0.0341(8) 0.0085(7) 0.0084(7) -0.0017(6)
F2 0.0381(9) 0.0358(9) 0.0241(8) 0.0157(7) -0.0020(7) -0.0009(7)
F3 0.0216(8) 0.0378(10) 0.0478(10) 0.0011(8) 0.0092(7) 0.0021(7)
F4 0.0487(10) 0.0223(8) 0.0349(9) 0.0116(7) -0.0022(8) 0.0093(7)
F5 0.0335(9) 0.0178(8) 0.0590(11) 0.0126(8) 0.0097(8) 0.0023(7)
F6 0.0458(11) 0.0487(11) 0.0243(8) 0.0007(8) -0.0106(7) 0.0063(9)
B1 0.0135(11) 0.0121(11) 0.0117(10) 0.0049(9) 0.0011(9) 0.0018(9)
C1 0.0140(10) 0.0135(10) 0.0222(11) 0.0094(9) -0.0020(8) 0.0006(8)
C2 0.0121(10) 0.0155(10) 0.0140(10) 0.0050(8) 0.0017(8) -0.0001(8)
C3 0.0169(11) 0.0158(11) 0.0186(11) 0.0067(9) 0.0014(8) 0.0005(8)
C4 0.0289(13) 0.0200(12) 0.0240(12) 0.0072(10) 0.0057(10) 0.0122(10)
C5 0.0189(11) 0.0189(11) 0.0128(10) 0.0021(8) -0.0004(8) 0.0037(9)
C6 0.0267(13) 0.0273(13) 0.0185(11) 0.0065(10) 0.0047(10) 0.0010(10)
C7 0.0140(10) 0.0134(10) 0.0110(9) 0.0033(8) 0.0016(8) -0.0003(8)
C8 0.0208(11) 0.0125(10) 0.0144(10) 0.0043(8) 0.0029(8) -0.0006(8)
C9 0.0292(13) 0.0175(11) 0.0240(12) 0.0115(10) 0.0043(10) -0.0027(10)
C10 0.0151(11) 0.0266(13) 0.0266(12) 0.0123(10) 0.0001(9) -0.0052(9)
C11 0.0223(13) 0.0457(17) 0.0299(13) 0.0213(12) 0.0074(10) 0.0082(12)
C12 0.0140(10) 0.0134(10) 0.0125(9) 0.0040(8) 0.0015(8) 0.0025(8)
C13 0.0168(11) 0.0159(10) 0.0134(10) 0.0048(8) 0.0012(8) 0.0047(8)
C14 0.0209(12) 0.0207(11) 0.0177(11) 0.0072(9) -0.0045(9) 0.0040(9)
C15 0.0172(11) 0.0186(11) 0.0207(11) 0.0066(9) -0.0059(9) -0.0054(9)
C16 0.0223(13) 0.0434(17) 0.0270(13) 0.0152(12) -0.0032(10) -0.0129(12)
C17 0.0179(11) 0.0224(12) 0.0231(11) 0.0113(10) 0.0053(9) 0.0030(9)
C18 0.0251(13) 0.0239(13) 0.0445(16) 0.0243(12) 0.0096(11) 0.0057(10)
C19 0.0244(12) 0.0190(12) 0.0197(11) 0.0025(9) -0.0028(9) 0.0022(10)
C20 0.0192(12) 0.0234(12) 0.0209(11) 0.0073(10) 0.0051(9) 0.0048(9)
C21 0.0263(13) 0.0224(12) 0.0243(12) 0.0100(10) -0.0086(10) 0.0052(10)
C22 0.0201(11) 0.0186(11) 0.0174(11) 0.0034(9) -0.0034(9) 0.0033(9)

loop_
_atom_type_symbol
_atom_type_description
_atom_type_scat_dispersion_real
_atom_type_scat_dispersion_imag
_atom_type_scat_source
C C 0.0033 0.0016 'International Tables Vol C Tables 4.2.6.8 and 6.1.1.4'
H H 0.0000 0.0000 'International Tables Vol C Tables 4.2.6.8 and 6.1.1.4'
B B 0.0013 0.0007 'International Tables Vol C Tables 4.2.6.8 and 6.1.1.4'
N N 0.0061 0.0033 'International Tables Vol C Tables 4.2.6.8 and 6.1.1.4'
O O 0.0106 0.0060 'International Tables Vol C Tables 4.2.6.8 and 6.1.1.4'
F F 0.0171 0.0103 'International Tables Vol C Tables 4.2.6.8 and 6.1.1.4'
P P 0.1023 0.0942 'International Tables Vol C Tables 4.2.6.8 and 6.1.1.4'
S S 0.1246 0.1234 'International Tables Vol C Tables 4.2.6.8 and 6.1.1.4'
Rh Rh -1.1178 0.9187 'International Tables Vol C Tables 4.2.6.8 and 6.1.1.4'

loop_
_geom_angle_atom_site_label_1
_geom_angle_atom_site_label_2
_geom_angle_atom_site_label_3
_geom_angle
_geom_angle_site_symmetry_1
_geom_angle_site_symmetry_3
_geom_angle_publ_flag
C1 Rh1 B1 86.19(10) . . ?
C1 Rh1 S2 85.47(7) . . ?
B1 Rh1 S2 86.24(7) . . ?
C1 Rh1 S3 84.78(8) . . ?
B1 Rh1 S3 84.58(7) . . ?
S2 Rh1 S3 167.01(2) . . ?
C1 Rh1 S1 172.09(7) . . ?
B1 Rh1 S1 86.19(8) . . ?
S2 Rh1 S1 91.93(3) . . ?
S3 Rh1 S1 96.59(4) . . ?
C1 Rh1 P1 94.36(8) . . ?
B1 Rh1 P1 178.79(7) . . ?
S2 Rh1 P1 94.88(3) . . ?
S3 Rh1 P1 94.40(3) . . ?
S1 Rh1 P1 93.29(6) . . ?
C2 S1 Rh1 97.54(9) . . ?
C7 S2 Rh1 95.93(8) . . ?
C12 S3 Rh1 96.03(8) . . ?
N10 P1 N12 113.40(11) . . ?
N10 P1 N11 99.67(10) . . ?
N12 P1 N11 98.51(10) . . ?
N10 P1 Rh1 113.77(7) . . ?
N12 P1 Rh1 115.22(8) . . ?
N11 P1 Rh1 114.24(9) . . ?
F2 P2 F6 179.51(11) . . ?
F2 P2 F4 89.67(9) . . ?
F6 P2 F4 90.34(10) . . ?
F2 P2 F5 90.14(10) . . ?
F6 P2 F5 89.86(10) . . ?
F4 P2 F5 179.70(11) . . ?
F2 P2 F1 89.83(10) . . ?
F6 P2 F1 89.68(11) . . ?
F4 P2 F1 90.09(9) . . ?
F5 P2 F1 89.69(9) . . ?
F2 P2 F3 90.39(10) . . ?
F6 P2 F3 90.10(11) . . ?
F4 P2 F3 90.64(10) . . ?
F5 P2 F3 89.59(10) . . ?
F1 P2 F3 179.24(10) . . ?
C2 N1 N2 110.73(17) . . ?
C2 N1 B1 123.28(18) . . ?
N2 N1 B1 125.82(18) . . ?
C3 N2 N1 104.73(18) . . ?
C2 N3 C3 106.36(19) . . ?
C2 N3 C5 125.24(19) . . ?
C3 N3 C5 128.26(19) . . ?
C7 N4 N5 110.17(18) . . ?
C7 N4 B1 120.13(18) . . ?
N5 N4 B1 127.70(18) . . ?
C8 N5 N4 104.79(18) . . ?
C7 N6 C8 106.37(18) . . ?
C7 N6 C10 125.35(19) . . ?
C8 N6 C10 128.28(19) . . ?
C12 N7 N8 110.21(17) . . ?
C12 N7 B1 119.45(18) . . ?
N8 N7 B1 128.71(18) . . ?
C13 N8 N7 104.87(18) . . ?
C12 N9 C13 106.29(18) . . ?
C12 N9 C15 124.89(19) . . ?
C13 N9 C15 128.58(19) . . ?
C18 N10 C17 111.33(19) . . ?
C18 N10 P1 123.76(17) . . ?
C17 N10 P1 120.20(16) . . ?
C19 N11 C20 111.6(2) . . ?
C19 N11 P1 117.57(16) . . ?
C20 N11 P1 117.73(16) . . ?
C22 N12 C21 110.56(19) . . ?
C22 N12 P1 117.30(15) . . ?
C21 N12 P1 119.40(16) . . ?
N7 B1 N4 116.14(18) . . ?
N7 B1 N1 108.88(18) . . ?
N4 B1 N1 108.04(17) . . ?
N7 B1 Rh1 108.03(14) . . ?
N4 B1 Rh1 106.92(14) . . ?
N1 B1 Rh1 108.61(15) . . ?
O1 C1 Rh1 176.8(2) . . ?
N1 C2 N3 107.24(19) . . ?
N1 C2 S1 123.96(17) . . ?
N3 C2 S1 128.78(18) . . ?
N2 C3 N3 110.9(2) . . ?
N2 C3 C4 125.1(2) . . ?
N3 C3 C4 123.9(2) . . ?
C3 C4 H4A 109.5 . . ?
C3 C4 H4B 109.5 . . ?
H4A C4 H4B 109.5 . . ?
C3 C4 H4C 109.5 . . ?
H4A C4 H4C 109.5 . . ?
H4B C4 H4C 109.5 . . ?
N3 C5 C6 112.43(19) . . ?
N3 C5 H5A 109.1 . . ?
C6 C5 H5A 109.1 . . ?
N3 C5 H5B 109.1 . . ?
C6 C5 H5B 109.1 . . ?
H5A C5 H5B 107.8 . . ?
C5 C6 H6A 109.5 . . ?
C5 C6 H6B 109.5 . . ?
H6A C6 H6B 109.5 . . ?
C5 C6 H6C 109.5 . . ?
H6A C6 H6C 109.5 . . ?
H6B C6 H6C 109.5 . . ?
N4 C7 N6 107.17(19) . . ?
N4 C7 S2 125.31(17) . . ?
N6 C7 S2 127.48(17) . . ?
N5 C8 N6 111.50(19) . . ?
N5 C8 C9 125.2(2) . . ?
N6 C8 C9 123.3(2) . . ?
C8 C9 H9A 109.5 . . ?
C8 C9 H9B 109.5 . . ?
H9A C9 H9B 109.5 . . ?
C8 C9 H9C 109.5 . . ?
H9A C9 H9C 109.5 . . ?
H9B C9 H9C 109.5 . . ?
N6 C10 C11 111.6(2) . . ?
N6 C10 H10A 109.3 . . ?
C11 C10 H10A 109.3 . . ?
N6 C10 H10B 109.3 . . ?
C11 C10 H10B 109.3 . . ?
H10A C10 H10B 108.0 . . ?
C10 C11 H11A 109.5 . . ?
C10 C11 H11B 109.5 . . ?
H11A C11 H11B 109.5 . . ?
C10 C11 H11C 109.5 . . ?
H11A C11 H11C 109.5 . . ?
H11B C11 H11C 109.5 . . ?
N7 C12 N9 107.39(18) . . ?
N7 C12 S3 124.64(16) . . ?
N9 C12 S3 127.91(17) . . ?
N8 C13 N9 111.21(19) . . ?
N8 C13 C14 125.4(2) . . ?
N9 C13 C14 123.4(2) . . ?
C13 C14 H14A 109.5 . . ?
C13 C14 H14B 109.5 . . ?
H14A C14 H14B 109.5 . . ?
C13 C14 H14C 109.5 . . ?
H14A C14 H14C 109.5 . . ?
H14B C14 H14C 109.5 . . ?
N9 C15 C16 112.9(2) . . ?
N9 C15 H15A 109.0 . . ?
C16 C15 H15A 109.0 . . ?
N9 C15 H15B 109.0 . . ?
C16 C15 H15B 109.0 . . ?
H15A C15 H15B 107.8 . . ?
C15 C16 H16A 109.5 . . ?
C15 C16 H16B 109.5 . . ?
H16A C16 H16B 109.5 . . ?
C15 C16 H16C 109.5 . . ?
H16A C16 H16C 109.5 . . ?
H16B C16 H16C 109.5 . . ?
N10 C17 H17A 109.5 . . ?
N10 C17 H17B 109.5 . . ?
H17A C17 H17B 109.5 . . ?
N10 C17 H17C 109.5 . . ?
H17A C17 H17C 109.5 . . ?
H17B C17 H17C 109.5 . . ?
N10 C18 H18A 109.5 . . ?
N10 C18 H18B 109.5 . . ?
H18A C18 H18B 109.5 . . ?
N10 C18 H18C 109.5 . . ?
H18A C18 H18C 109.5 . . ?
H18B C18 H18C 109.5 . . ?
N11 C19 H19A 109.5 . . ?
N11 C19 H19B 109.5 . . ?
H19A C19 H19B 109.5 . . ?
N11 C19 H19C 109.5 . . ?
H19A C19 H19C 109.5 . . ?
H19B C19 H19C 109.5 . . ?
N11 C20 H20A 109.5 . . ?
N11 C20 H20B 109.5 . . ?
H20A C20 H20B 109.5 . . ?
N11 C20 H20C 109.5 . . ?
H20A C20 H20C 109.5 . . ?
H20B C20 H20C 109.5 . . ?
N12 C21 H21A 109.5 . . ?
N12 C21 H21B 109.5 . . ?
H21A C21 H21B 109.5 . . ?
N12 C21 H21C 109.5 . . ?
H21A C21 H21C 109.5 . . ?
H21B C21 H21C 109.5 . . ?
N12 C22 H22A 109.5 . . ?
N12 C22 H22B 109.5 . . ?
H22A C22 H22B 109.5 . . ?
N12 C22 H22C 109.5 . . ?
H22A C22 H22C 109.5 . . ?
H22B C22 H22C 109.5 . . ?

loop_
_geom_bond_atom_site_label_1
_geom_bond_atom_site_label_2
_geom_bond_distance
_geom_bond_site_symmetry_2
_geom_bond_publ_flag
Rh1 C1 1.867(3) . ?
Rh1 B1 2.176(2) . ?
Rh1 S2 2.3723(9) . ?
Rh1 S3 2.3830(10) . ?
Rh1 S1 2.4105(19) . ?
Rh1 P1 2.4849(9) . ?
S1 C2 1.702(2) . ?
S2 C7 1.709(2) . ?
S3 C12 1.721(2) . ?
P1 N10 1.669(2) . ?
P1 N12 1.691(2) . ?
P1 N11 1.693(2) . ?
P2 F2 1.590(2) . ?
P2 F6 1.596(2) . ?
P2 F4 1.5994(17) . ?
P2 F5 1.6021(17) . ?
P2 F1 1.6025(17) . ?
P2 F3 1.6038(18) . ?
O1 C1 1.118(3) . ?
N1 C2 1.329(3) . ?
N1 N2 1.389(2) . ?
N1 B1 1.550(3) . ?
N2 C3 1.312(3) . ?
N3 C2 1.354(3) . ?
N3 C3 1.385(3) . ?
N3 C5 1.473(3) . ?
N4 C7 1.337(3) . ?
N4 N5 1.395(3) . ?
N4 B1 1.545(3) . ?
N5 C8 1.303(3) . ?
N6 C7 1.354(3) . ?
N6 C8 1.380(3) . ?
N6 C10 1.475(3) . ?
N7 C12 1.330(3) . ?
N7 N8 1.392(3) . ?
N7 B1 1.535(3) . ?
N8 C13 1.303(3) . ?
N9 C12 1.352(3) . ?
N9 C13 1.381(3) . ?
N9 C15 1.469(3) . ?
N10 C18 1.460(3) . ?
N10 C17 1.460(3) . ?
N11 C19 1.455(3) . ?
N11 C20 1.464(3) . ?
N12 C22 1.457(3) . ?
N12 C21 1.468(3) . ?
C3 C4 1.480(3) . ?
C4 H4A 0.9800 . ?
C4 H4B 0.9800 . ?
C4 H4C 0.9800 . ?
C5 C6 1.514(3) . ?
C5 H5A 0.9900 . ?
C5 H5B 0.9900 . ?
C6 H6A 0.9800 . ?
C6 H6B 0.9800 . ?
C6 H6C 0.9800 . ?
C8 C9 1.486(3) . ?
C9 H9A 0.9800 . ?
C9 H9B 0.9800 . ?
C9 H9C 0.9800 . ?
C10 C11 1.519(4) . ?
C10 H10A 0.9900 . ?
C10 H10B 0.9900 . ?
C11 H11A 0.9800 . ?
C11 H11B 0.9800 . ?
C11 H11C 0.9800 . ?
C13 C14 1.492(3) . ?
C14 H14A 0.9800 . ?
C14 H14B 0.9800 . ?
C14 H14C 0.9800 . ?
C15 C16 1.511(4) . ?
C15 H15A 0.9900 . ?
C15 H15B 0.9900 . ?
C16 H16A 0.9800 . ?
C16 H16B 0.9800 . ?
C16 H16C 0.9800 . ?
C17 H17A 0.9800 . ?
C17 H17B 0.9800 . ?
C17 H17C 0.9800 . ?
C18 H18A 0.9800 . ?
C18 H18B 0.9800 . ?
C18 H18C 0.9800 . ?
C19 H19A 0.9800 . ?
C19 H19B 0.9800 . ?
C19 H19C 0.9800 . ?
C20 H20A 0.9800 . ?
C20 H20B 0.9800 . ?
C20 H20C 0.9800 . ?
C21 H21A 0.9800 . ?
C21 H21B 0.9800 . ?
C21 H21C 0.9800 . ?
C22 H22A 0.9800 . ?
C22 H22B 0.9800 . ?
C22 H22C 0.9800 . ?

loop_
_geom_torsion_atom_site_label_1
_geom_torsion_atom_site_label_2
_geom_torsion_atom_site_label_3
_geom_torsion_atom_site_label_4
_geom_torsion
_geom_torsion_site_symmetry_1
_geom_torsion_site_symmetry_2
_geom_torsion_site_symmetry_3
_geom_torsion_site_symmetry_4
_geom_torsion_publ_flag
B1 Rh1 S1 C2 -0.27(10) . . . . ?
S2 Rh1 S1 C2 -86.37(8) . . . . ?
S3 Rh1 S1 C2 83.82(8) . . . . ?
P1 Rh1 S1 C2 178.63(8) . . . . ?
C1 Rh1 S2 C7 -71.98(11) . . . . ?
B1 Rh1 S2 C7 14.50(10) . . . . ?
S3 Rh1 S2 C7 -30.54(13) . . . . ?
S1 Rh1 S2 C7 100.55(10) . . . . ?
P1 Rh1 S2 C7 -165.98(7) . . . . ?
C1 Rh1 S3 C12 68.64(11) . . . . ?
B1 Rh1 S3 C12 -18.02(10) . . . . ?
S2 Rh1 S3 C12 27.14(13) . . . . ?
S1 Rh1 S3 C12 -103.54(9) . . . . ?
P1 Rh1 S3 C12 162.63(7) . . . . ?
C1 Rh1 P1 N10 111.93(11) . . . . ?
S2 Rh1 P1 N10 -162.25(8) . . . . ?
S3 Rh1 P1 N10 26.85(9) . . . . ?
S1 Rh1 P1 N10 -70.03(8) . . . . ?
C1 Rh1 P1 N12 -114.66(11) . . . . ?
S2 Rh1 P1 N12 -28.85(8) . . . . ?
S3 Rh1 P1 N12 160.25(8) . . . . ?
S1 Rh1 P1 N12 63.37(9) . . . . ?
C1 Rh1 P1 N11 -1.62(10) . . . . ?
S2 Rh1 P1 N11 84.20(8) . . . . ?
S3 Rh1 P1 N11 -86.70(8) . . . . ?
S1 Rh1 P1 N11 176.42(8) . . . . ?
C2 N1 N2 C3 -0.7(2) . . . . ?
B1 N1 N2 C3 174.56(19) . . . . ?
C7 N4 N5 C8 -1.1(2) . . . . ?
B1 N4 N5 C8 -164.8(2) . . . . ?
C12 N7 N8 C13 1.7(2) . . . . ?
B1 N7 N8 C13 166.8(2) . . . . ?
N12 P1 N10 C18 61.7(2) . . . . ?
N11 P1 N10 C18 -42.0(2) . . . . ?
Rh1 P1 N10 C18 -164.01(18) . . . . ?
N12 P1 N10 C17 -91.83(19) . . . . ?
N11 P1 N10 C17 164.44(17) . . . . ?
Rh1 P1 N10 C17 42.4(2) . . . . ?
N10 P1 N11 C19 -53.43(19) . . . . ?
N12 P1 N11 C19 -169.08(18) . . . . ?
Rh1 P1 N11 C19 68.25(19) . . . . ?
N10 P1 N11 C20 168.54(17) . . . . ?
N12 P1 N11 C20 52.88(18) . . . . ?
Rh1 P1 N11 C20 -69.79(17) . . . . ?
N10 P1 N12 C22 86.04(19) . . . . ?
N11 P1 N12 C22 -169.49(17) . . . . ?
Rh1 P1 N12 C22 -47.53(19) . . . . ?
N10 P1 N12 C21 -52.1(2) . . . . ?
N11 P1 N12 C21 52.4(2) . . . . ?
Rh1 P1 N12 C21 174.35(16) . . . . ?
C12 N7 B1 N4 -145.9(2) . . . . ?
N8 N7 B1 N4 50.2(3) . . . . ?
C12 N7 B1 N1 91.9(2) . . . . ?
N8 N7 B1 N1 -72.0(3) . . . . ?
C12 N7 B1 Rh1 -25.8(2) . . . . ?
N8 N7 B1 Rh1 170.22(17) . . . . ?
C7 N4 B1 N7 144.5(2) . . . . ?
N5 N4 B1 N7 -53.2(3) . . . . ?
C7 N4 B1 N1 -92.9(2) . . . . ?
N5 N4 B1 N1 69.4(3) . . . . ?
C7 N4 B1 Rh1 23.9(2) . . . . ?
N5 N4 B1 Rh1 -173.87(16) . . . . ?
C2 N1 B1 N7 -124.6(2) . . . . ?
N2 N1 B1 N7 60.6(3) . . . . ?
C2 N1 B1 N4 108.4(2) . . . . ?
N2 N1 B1 N4 -66.3(2) . . . . ?
C2 N1 B1 Rh1 -7.2(2) . . . . ?
N2 N1 B1 Rh1 178.02(16) . . . . ?
C1 Rh1 B1 N7 -60.80(15) . . . . ?
S2 Rh1 B1 N7 -146.50(14) . . . . ?
S3 Rh1 B1 N7 24.31(13) . . . . ?
S1 Rh1 B1 N7 121.31(14) . . . . ?
C1 Rh1 B1 N4 64.89(15) . . . . ?
S2 Rh1 B1 N4 -20.81(13) . . . . ?
S3 Rh1 B1 N4 150.00(14) . . . . ?
S1 Rh1 B1 N4 -113.00(13) . . . . ?
C1 Rh1 B1 N1 -178.75(15) . . . . ?
S2 Rh1 B1 N1 95.55(14) . . . . ?
S3 Rh1 B1 N1 -93.64(14) . . . . ?
S1 Rh1 B1 N1 3.37(13) . . . . ?
N2 N1 C2 N3 2.0(2) . . . . ?
B1 N1 C2 N3 -173.45(18) . . . . ?
N2 N1 C2 S1 -176.54(15) . . . . ?
B1 N1 C2 S1 8.0(3) . . . . ?
C3 N3 C2 N1 -2.4(2) . . . . ?
C5 N3 C2 N1 173.56(19) . . . . ?
C3 N3 C2 S1 176.06(18) . . . . ?
C5 N3 C2 S1 -8.0(3) . . . . ?
Rh1 S1 C2 N1 -3.9(2) . . . . ?
Rh1 S1 C2 N3 177.92(19) . . . . ?
N1 N2 C3 N3 -0.8(2) . . . . ?
N1 N2 C3 C4 177.2(2) . . . . ?
C2 N3 C3 N2 2.0(3) . . . . ?
C5 N3 C3 N2 -173.8(2) . . . . ?
C2 N3 C3 C4 -176.1(2) . . . . ?
C5 N3 C3 C4 8.2(4) . . . . ?
C2 N3 C5 C6 78.9(3) . . . . ?
C3 N3 C5 C6 -106.1(3) . . . . ?
N5 N4 C7 N6 1.2(2) . . . . ?
B1 N4 C7 N6 166.35(18) . . . . ?
N5 N4 C7 S2 -176.42(15) . . . . ?
B1 N4 C7 S2 -11.3(3) . . . . ?
C8 N6 C7 N4 -0.9(2) . . . . ?
C10 N6 C7 N4 178.7(2) . . . . ?
C8 N6 C7 S2 176.69(17) . . . . ?
C10 N6 C7 S2 -3.7(3) . . . . ?
Rh1 S2 C7 N4 -6.6(2) . . . . ?
Rh1 S2 C7 N6 176.28(19) . . . . ?
N4 N5 C8 N6 0.5(2) . . . . ?
N4 N5 C8 C9 -179.7(2) . . . . ?
C7 N6 C8 N5 0.2(3) . . . . ?
C10 N6 C8 N5 -179.4(2) . . . . ?
C7 N6 C8 C9 -179.6(2) . . . . ?
C10 N6 C8 C9 0.8(4) . . . . ?
C7 N6 C10 C11 -86.0(3) . . . . ?
C8 N6 C10 C11 93.5(3) . . . . ?
N8 N7 C12 N9 -1.7(2) . . . . ?
B1 N7 C12 N9 -168.40(18) . . . . ?
N8 N7 C12 S3 175.70(15) . . . . ?
B1 N7 C12 S3 9.0(3) . . . . ?
C13 N9 C12 N7 1.1(2) . . . . ?
C15 N9 C12 N7 -173.7(2) . . . . ?
C13 N9 C12 S3 -176.22(17) . . . . ?
C15 N9 C12 S3 9.0(3) . . . . ?
Rh1 S3 C12 N7 10.9(2) . . . . ?
Rh1 S3 C12 N9 -172.27(19) . . . . ?
N7 N8 C13 N9 -1.0(2) . . . . ?
N7 N8 C13 C14 179.5(2) . . . . ?
C12 N9 C13 N8 0.0(3) . . . . ?
C15 N9 C13 N8 174.4(2) . . . . ?
C12 N9 C13 C14 179.6(2) . . . . ?
C15 N9 C13 C14 -6.0(4) . . . . ?
C12 N9 C15 C16 -74.9(3) . . . . ?
C13 N9 C15 C16 111.6(3) . . . . ?
